data_7049420
loop_
_publ_author_name
'Sun, Yingying'
'Chen, Xiaojie'
'Wang, Fengyuan'
'Ma, Ruidan'
'Guo, Xianmin'
'Sun, Shaowen'
'Guo, Huadong'
'Alexandrov, Eugeny V.'

_publ_section_title
;
 Variation of topologies and entanglements in metal-organic frameworks
 with mixed tris[4-(1H-imidazol-1-yl)phenyl]phosphine oxide and
 dicarboxylate ligands.
;
_journal_issue 16
_journal_name_full 'Dalton transactions (Cambridge, England : 2003)'
_journal_page_first 5450
_journal_page_last 5458
_journal_paper_doi 10.1039/c9dt00249a
_journal_volume 48
_journal_year 2019
_chemical_formula_moiety 'C88 H78 Cd2 F12 N12 O20 P2'
_chemical_formula_sum 'C88 H78 Cd2 F12 N12 O20 P2'
_chemical_formula_weight 2138.36
_chemical_melting_point ?
_space_group_IT_number 2
_space_group_name_Hall '-P 1'
_space_group_name_H-M_alt 'P -1'
_symmetry_cell_setting triclinic
_symmetry_space_group_name_Hall '-P 1'
_symmetry_space_group_name_H-M 'P -1'
_atom_sites_solution_hydrogens geom
_atom_sites_solution_primary direct
_atom_sites_solution_secondary difmap
_audit_creation_method SHELXL-97
_audit_update_record
;
2019-01-02 deposited with the CCDC.    2019-03-22 downloaded from the CCDC.
;
_cell_angle_alpha 97.7280(10)
_cell_angle_beta 106.9440(10)
_cell_angle_gamma 97.7670(10)
_cell_formula_units_Z 2
_cell_length_a 16.2201(8)
_cell_length_b 16.5015(8)
_cell_length_c 19.5574(10)
_cell_measurement_reflns_used 23855
_cell_measurement_temperature 293(2)
_cell_measurement_theta_max 28.19
_cell_measurement_theta_min 1.11
_cell_volume 4877.3(4)
_computing_cell_refinement 'Bruker SMART'
_computing_data_collection 'Bruker SMART'
_computing_data_reduction 'Bruker SAINT'
_computing_molecular_graphics SHELXP-97
_computing_publication_material SHELXTL
_computing_structure_refinement 'SHELXL-97 (Sheldrick, 1997)'
_computing_structure_solution 'SHELXS-97 (Sheldrick, 1990)'
_diffrn_ambient_temperature 293(2)
_diffrn_detector_area_resol_mean 9.00cm
_diffrn_measured_fraction_theta_full 0.994
_diffrn_measured_fraction_theta_max 0.994
_diffrn_measurement_device_type 'CCD area detector'
_diffrn_measurement_method 'phi and omega scans'
_diffrn_radiation_monochromator graphite
_diffrn_radiation_source 'fine-focus sealed tube'
_diffrn_radiation_type MoK\a
_diffrn_radiation_wavelength 0.71073
_diffrn_reflns_av_R_equivalents 0.0310
_diffrn_reflns_av_sigmaI/netI 0.0818
_diffrn_reflns_limit_h_max 21
_diffrn_reflns_limit_h_min -21
_diffrn_reflns_limit_k_max 21
_diffrn_reflns_limit_k_min -17
_diffrn_reflns_limit_l_max 23
_diffrn_reflns_limit_l_min -25
_diffrn_reflns_number 36320
_diffrn_reflns_theta_full 28.19
_diffrn_reflns_theta_max 28.19
_diffrn_reflns_theta_min 1.11
_diffrn_standards_decay_% none
_diffrn_standards_interval_count none
_diffrn_standards_interval_time none
_diffrn_standards_number none
_exptl_absorpt_coefficient_mu 0.564
_exptl_absorpt_correction_T_max 0.830
_exptl_absorpt_correction_T_min 0.851
_exptl_absorpt_correction_type empirical
_exptl_absorpt_process_details SADABS
_exptl_crystal_colour colorless
_exptl_crystal_density_diffrn 1.456
_exptl_crystal_density_method 'not measured'
_exptl_crystal_description block
_exptl_crystal_F_000 2168
_exptl_crystal_size_max 0.24
_exptl_crystal_size_mid 0.21
_exptl_crystal_size_min 0.18
_platon_squeeze_details
;
;
_refine_diff_density_max 1.869
_refine_diff_density_min -0.956
_refine_diff_density_rms 0.096
_refine_ls_extinction_method none
_refine_ls_goodness_of_fit_ref 0.927
_refine_ls_hydrogen_treatment constr
_refine_ls_matrix_type full
_refine_ls_number_parameters 1135
_refine_ls_number_reflns 23855
_refine_ls_number_restraints 0
_refine_ls_restrained_S_all 0.927
_refine_ls_R_factor_all 0.0998
_refine_ls_R_factor_gt 0.0559
_refine_ls_shift/su_max 0.001
_refine_ls_shift/su_mean 0.000
_refine_ls_structure_factor_coef Fsqd
_refine_ls_weighting_details 'calc w=1/[\s^2^(Fo^2^)+(0.0806P)^2^+0.0000P] where P=(Fo^2^+2Fc^2^)/3'
_refine_ls_weighting_scheme calc
_refine_ls_wR_factor_gt 0.1364
_refine_ls_wR_factor_ref 0.1509
_reflns_number_gt 14236
_reflns_number_total 23855
_reflns_threshold_expression >2sigma(I)
_cod_data_source_file c9dt00249a2.cif
_cod_data_source_block 5
_cod_depositor_comments
;
The following automatic conversions were performed:

'_chemical_melting_point' value 'not measured' was changed to '?' -
the value is undefined or not given.

Automatic conversion script
Id: cif_fix_values 4973 2017-02-22 13:04:09Z antanas 

 Adding full bibliography for 7049416--7049421.cif.
;
_cod_original_sg_symbol_H-M p-1
_cod_database_code 7049420

loop_
_symmetry_equiv_pos_as_xyz
'x, y, z'
'-x, -y, -z'

loop_
_atom_site_label
_atom_site_type_symbol
_atom_site_fract_x
_atom_site_fract_y
_atom_site_fract_z
_atom_site_U_iso_or_equiv
_atom_site_adp_type
_atom_site_occupancy
_atom_site_symmetry_multiplicity
_atom_site_calc_flag
_atom_site_refinement_flags
C1 C 1.2046(5) -0.5117(3) 0.0072(3) 0.0631(15) Uani 1 1 d .
C2 C 1.1911(3) -0.4822(3) -0.0643(2) 0.0481(11) Uani 1 1 d .
C3 C 1.2599(3) -0.4428(3) -0.0812(2) 0.0534(12) Uani 1 1 d .
H3 H 1.3156 -0.4314 -0.0472 0.064 Uiso 1 1 calc R
C4 C 1.2480(3) -0.4191(3) -0.1495(2) 0.0470(11) Uani 1 1 d .
H4 H 1.2958 -0.3924 -0.1602 0.056 Uiso 1 1 calc R
C5 C 1.1657(3) -0.4355(2) -0.2005(2) 0.0351(9) Uani 1 1 d .
C6 C 1.0958(3) -0.4732(2) -0.1816(2) 0.0395(9) Uani 1 1 d .
H6 H 1.0397 -0.4826 -0.2147 0.047 Uiso 1 1 calc R
C7 C 1.1074(3) -0.4974(3) -0.1142(2) 0.0460(10) Uani 1 1 d .
H7 H 1.0597 -0.5234 -0.1030 0.055 Uiso 1 1 calc R
C8 C 1.1469(3) -0.4119(2) -0.2768(2) 0.0368(9) Uani 1 1 d .
C9 C 1.0738(3) -0.4792(2) -0.33294(19) 0.0337(8) Uani 1 1 d .
C10 C 1.0817(3) -0.5622(2) -0.3328(2) 0.0367(9) Uani 1 1 d .
H10 H 1.1322 -0.5750 -0.3025 0.044 Uiso 1 1 calc R
C11 C 1.0157(2) -0.6256(2) -0.3771(2) 0.0364(9) Uani 1 1 d .
H11 H 1.0219 -0.6807 -0.3763 0.044 Uiso 1 1 calc R
C12 C 0.9400(3) -0.6074(3) -0.4227(2) 0.0367(9) Uani 1 1 d .
C13 C 0.9341(3) -0.5254(3) -0.4249(2) 0.0459(11) Uani 1 1 d .
H13 H 0.8846 -0.5125 -0.4566 0.055 Uiso 1 1 calc R
C14 C 0.9994(3) -0.4627(3) -0.3815(2) 0.0480(11) Uani 1 1 d .
H14 H 0.9940 -0.4078 -0.3845 0.058 Uiso 1 1 calc R
C15 C 0.8622(3) -0.6754(3) -0.4627(2) 0.0382(9) Uani 1 1 d .
C16 C 1.2273(3) -0.4061(3) -0.3033(2) 0.0473(11) Uani 1 1 d .
C17 C 1.1195(3) -0.3258(3) -0.2693(2) 0.0471(11) Uani 1 1 d .
C18 C 1.4251(3) -0.5172(3) 0.2596(2) 0.0407(10) Uani 1 1 d .
C19 C 1.5049(3) -0.4719(2) 0.3206(2) 0.0378(9) Uani 1 1 d .
C20 C 1.5621(3) -0.4097(3) 0.3073(2) 0.0405(10) Uani 1 1 d .
H20 H 1.5528 -0.3993 0.2603 0.049 Uiso 1 1 calc R
C21 C 1.6325(3) -0.3634(2) 0.3635(2) 0.0376(9) Uani 1 1 d .
H21 H 1.6702 -0.3220 0.3538 0.045 Uiso 1 1 calc R
C22 C 1.6481(3) -0.3773(2) 0.4341(2) 0.0381(9) Uani 1 1 d .
C23 C 1.5931(3) -0.4412(3) 0.4464(2) 0.0448(11) Uani 1 1 d .
H23 H 1.6039 -0.4533 0.4929 0.054 Uiso 1 1 calc R
C24 C 1.5213(3) -0.4881(3) 0.3897(2) 0.0438(10) Uani 1 1 d .
H24 H 1.4845 -0.5305 0.3989 0.053 Uiso 1 1 calc R
C25 C 1.7260(3) -0.3192(2) 0.4948(2) 0.0403(10) Uani 1 1 d .
C26 C 1.7186(3) -0.2279(2) 0.4917(2) 0.0355(9) Uani 1 1 d .
C27 C 1.7919(3) -0.1634(3) 0.5138(2) 0.0448(10) Uani 1 1 d .
H27 H 1.8478 -0.1758 0.5300 0.054 Uiso 1 1 calc R
C28 C 1.7822(3) -0.0823(3) 0.5120(2) 0.0422(10) Uani 1 1 d .
H28 H 1.8317 -0.0406 0.5276 0.051 Uiso 1 1 calc R
C29 C 1.7003(2) -0.0615(2) 0.4875(2) 0.0347(8) Uani 1 1 d .
C30 C 1.6279(3) -0.1247(2) 0.4654(2) 0.0363(9) Uani 1 1 d .
H30 H 1.5723 -0.1117 0.4483 0.044 Uiso 1 1 calc R
C31 C 1.6356(3) -0.2064(2) 0.4679(2) 0.0368(9) Uani 1 1 d .
H31 H 1.5856 -0.2474 0.4536 0.044 Uiso 1 1 calc R
C32 C 1.6910(3) 0.0276(3) 0.4856(2) 0.0402(9) Uani 1 1 d .
C33 C 1.7285(3) -0.3313(3) 0.5704(2) 0.0523(12) Uani 1 1 d .
C34 C 1.8112(3) -0.3392(3) 0.4809(3) 0.0540(13) Uani 1 1 d .
C35 C 1.1995(3) -0.3943(2) 0.1789(2) 0.0400(9) Uani 1 1 d .
H35 H 1.2115 -0.3782 0.1385 0.048 Uiso 1 1 calc R
C36 C 1.1879(4) -0.4630(3) 0.2606(3) 0.0701(16) Uani 1 1 d .
H36 H 1.1916 -0.5047 0.2883 0.084 Uiso 1 1 calc R
C37 C 1.1523(4) -0.3971(3) 0.2724(3) 0.0686(16) Uani 1 1 d .
H37 H 1.1269 -0.3847 0.3086 0.082 Uiso 1 1 calc R
C38 C 1.1364(2) -0.2713(2) 0.2119(2) 0.0336(8) Uani 1 1 d .
C39 C 1.1299(3) -0.2445(2) 0.1463(2) 0.0407(10) Uani 1 1 d .
H39 H 1.1358 -0.2799 0.1075 0.049 Uiso 1 1 calc R
C40 C 1.1146(3) -0.1654(2) 0.1392(2) 0.0399(9) Uani 1 1 d .
H40 H 1.1121 -0.1468 0.0959 0.048 Uiso 1 1 calc R
C41 C 1.1031(2) -0.1130(2) 0.1967(2) 0.0308(8) Uani 1 1 d .
C42 C 1.1055(2) -0.1431(2) 0.2609(2) 0.0329(8) Uani 1 1 d .
H42 H 1.0947 -0.1098 0.2985 0.039 Uiso 1 1 calc R
C43 C 1.1234(2) -0.2208(2) 0.2690(2) 0.0342(8) Uani 1 1 d .
H43 H 1.1267 -0.2394 0.3124 0.041 Uiso 1 1 calc R
C44 C 1.1983(2) 0.0561(2) 0.23517(19) 0.0288(8) Uani 1 1 d .
C45 C 1.2362(2) 0.1092(2) 0.1978(2) 0.0351(9) Uani 1 1 d .
H45 H 1.2057 0.1118 0.1501 0.042 Uiso 1 1 calc R
C46 C 1.3180(2) 0.1576(2) 0.2311(2) 0.0359(9) Uani 1 1 d .
H46 H 1.3430 0.1924 0.2059 0.043 Uiso 1 1 calc R
C47 C 1.3630(2) 0.1541(2) 0.30240(19) 0.0285(8) Uani 1 1 d .
C48 C 1.3265(2) 0.1028(2) 0.34068(19) 0.0304(8) Uani 1 1 d .
H48 H 1.3568 0.1017 0.3888 0.036 Uiso 1 1 calc R
C49 C 1.2443(2) 0.0528(2) 0.30663(19) 0.0291(8) Uani 1 1 d .
H49 H 1.2201 0.0173 0.3317 0.035 Uiso 1 1 calc R
C50 C 1.4815(3) 0.2810(2) 0.3301(2) 0.0400(9) Uani 1 1 d .
H50 H 1.4512 0.3156 0.3025 0.048 Uiso 1 1 calc R
C51 C 1.5155(2) 0.1757(2) 0.3826(2) 0.0328(8) Uani 1 1 d .
H51 H 1.5108 0.1242 0.3969 0.039 Uiso 1 1 calc R
N4 N 1.58765(19) 0.23163(19) 0.40395(17) 0.0339(7) Uani 1 1 d .
C53 C 1.0156(2) 0.0207(2) 0.2303(2) 0.0299(8) Uani 1 1 d .
C54 C 0.9289(3) -0.0170(3) 0.1960(2) 0.0455(10) Uani 1 1 d .
H54 H 0.9151 -0.0594 0.1558 0.055 Uiso 1 1 calc R
C55 C 0.8626(3) 0.0070(3) 0.2204(2) 0.0474(11) Uani 1 1 d .
H55 H 0.8047 -0.0196 0.1980 0.057 Uiso 1 1 calc R
C56 C 0.8846(3) 0.0722(2) 0.2797(2) 0.0366(9) Uani 1 1 d .
C57 C 0.9705(3) 0.1088(2) 0.3165(2) 0.0371(9) Uani 1 1 d .
H57 H 0.9842 0.1503 0.3574 0.045 Uiso 1 1 calc R
C58 C 1.0362(2) 0.0830(2) 0.2918(2) 0.0348(9) Uani 1 1 d .
H58 H 1.0945 0.1072 0.3163 0.042 Uiso 1 1 calc R
C59 C 0.7346(3) 0.1053(3) 0.2592(2) 0.0471(11) Uani 1 1 d .
H59 H 0.7122 0.0884 0.2090 0.057 Uiso 1 1 calc R
C60 C 0.6936(3) 0.1388(3) 0.3031(2) 0.0478(11) Uani 1 1 d .
H60 H 0.6372 0.1504 0.2877 0.057 Uiso 1 1 calc R
C61 C 0.8198(3) 0.1299(2) 0.3717(2) 0.0379(9) Uani 1 1 d .
H61 H 0.8681 0.1327 0.4123 0.045 Uiso 1 1 calc R
C62 C 0.6676(3) 0.1886(3) 0.6238(2) 0.0408(9) Uani 1 1 d .
H62 H 0.6904 0.1398 0.6251 0.049 Uiso 1 1 calc R
C63 C 0.6259(4) 0.2977(4) 0.5907(3) 0.0731(17) Uani 1 1 d .
H63 H 0.6147 0.3400 0.5642 0.088 Uiso 1 1 calc R
C64 C 0.6069(4) 0.2917(3) 0.6535(3) 0.0713(17) Uani 1 1 d .
H64 H 0.5804 0.3279 0.6771 0.086 Uiso 1 1 calc R
C65 C 0.6354(2) 0.1918(2) 0.7400(2) 0.0365(9) Uani 1 1 d .
C66 C 0.6521(3) 0.1131(3) 0.7475(2) 0.0471(11) Uani 1 1 d .
H66 H 0.6596 0.0785 0.7090 0.057 Uiso 1 1 calc R
C67 C 0.6574(3) 0.0858(3) 0.8112(2) 0.0457(10) Uani 1 1 d .
H67 H 0.6702 0.0331 0.8160 0.055 Uiso 1 1 calc R
C68 C 0.6443(3) 0.1348(3) 0.8688(2) 0.0416(10) Uani 1 1 d .
C69 C 0.6242(3) 0.2120(3) 0.8595(2) 0.0498(11) Uani 1 1 d .
H69 H 0.6134 0.2452 0.8971 0.060 Uiso 1 1 calc R
C70 C 0.6197(3) 0.2409(3) 0.7960(2) 0.0480(11) Uani 1 1 d .
H70 H 0.6061 0.2932 0.7908 0.058 Uiso 1 1 calc R
C71 C 0.7692(3) 0.1496(3) 1.0091(2) 0.0392(9) Uani 1 1 d .
C72 C 0.7957(3) 0.2355(3) 1.0192(2) 0.0423(10) Uani 1 1 d .
H72 H 0.7552 0.2678 0.9996 0.051 Uiso 1 1 calc R
C73 C 0.8814(3) 0.2737(2) 1.0579(2) 0.0404(10) Uani 1 1 d .
H73 H 0.8987 0.3310 1.0642 0.048 Uiso 1 1 calc R
C74 C 0.9408(2) 0.2245(2) 1.0872(2) 0.0361(9) Uani 1 1 d .
C75 C 0.9156(3) 0.1377(3) 1.0764(3) 0.0457(11) Uani 1 1 d .
H75 H 0.9563 0.1053 1.0951 0.055 Uiso 1 1 calc R
C76 C 0.8311(3) 0.1015(3) 1.0384(3) 0.0492(11) Uani 1 1 d .
H76 H 0.8141 0.0442 1.0319 0.059 Uiso 1 1 calc R
C77 C 1.0828(3) 0.2442(3) 1.1882(2) 0.0502(11) Uani 1 1 d .
H77 H 1.0682 0.2032 1.2131 0.060 Uiso 1 1 calc R
C78 C 1.0764(3) 0.3260(2) 1.1087(2) 0.0378(9) Uani 1 1 d .
H78 H 1.0553 0.3509 1.0688 0.045 Uiso 1 1 calc R
C79 C 1.1596(3) 0.2952(3) 1.2057(2) 0.0412(10) Uani 1 1 d .
H79 H 1.2079 0.2958 1.2457 0.049 Uiso 1 1 calc R
C80 C 0.5841(3) 0.1401(3) 0.9921(3) 0.0559(13) Uani 1 1 d .
C81 C 0.6041(3) 0.1867(3) 1.0573(3) 0.0661(15) Uani 1 1 d .
H81 H 0.6621 0.1995 1.0874 0.079 Uiso 1 1 calc R
C82 C 0.5384(4) 0.2173(4) 1.0818(3) 0.0702(15) Uani 1 1 d .
H82 H 0.5528 0.2513 1.1271 0.084 Uiso 1 1 calc R
C83 C 0.4540(3) 0.1959(3) 1.0379(3) 0.0577(13) Uani 1 1 d .
C84 C 0.4309(4) 0.1418(5) 0.9718(4) 0.105(3) Uani 1 1 d .
H84 H 0.3725 0.1228 0.9439 0.126 Uiso 1 1 calc R
C85 C 0.4978(4) 0.1177(6) 0.9497(4) 0.119(3) Uani 1 1 d .
H85 H 0.4844 0.0847 0.9041 0.143 Uiso 1 1 calc R
C86 C 0.2998(3) 0.1834(3) 1.0425(3) 0.0528(12) Uani 1 1 d .
H86 H 0.2774 0.1286 1.0190 0.063 Uiso 1 1 calc R
N12 N 0.3112(3) 0.3149(2) 1.0981(2) 0.0606(11) Uani 1 1 d .
C88 C 0.3888(3) 0.3039(3) 1.0935(3) 0.0604(13) Uani 1 1 d .
H88 H 0.4391 0.3448 1.1106 0.072 Uiso 1 1 calc R
N1 N 1.2184(2) -0.4619(2) 0.20303(19) 0.0432(8) Uani 1 1 d .
N2 N 1.1601(2) -0.35036(19) 0.22053(17) 0.0373(7) Uani 1 1 d .
N3 N 1.44871(19) 0.20213(18) 0.33697(16) 0.0298(7) Uani 1 1 d .
C52 C 1.5665(2) 0.2978(2) 0.3714(2) 0.0384(9) Uani 1 1 d .
H52 H 1.6051 0.3472 0.3770 0.046 Uiso 1 1 calc R
N5 N 0.8164(2) 0.1006(2) 0.30300(18) 0.0390(8) Uani 1 1 d .
N6 N 0.7468(2) 0.1538(2) 0.37428(18) 0.0395(8) Uani 1 1 d .
N7 N 0.6638(2) 0.2323(2) 0.57245(18) 0.0410(8) Uani 1 1 d .
N8 N 0.6347(2) 0.2220(2) 0.67492(18) 0.0381(8) Uani 1 1 d .
N9 N 1.0290(2) 0.26362(19) 1.12649(17) 0.0358(7) Uani 1 1 d .
N10 N 1.1569(2) 0.3475(2) 1.15516(18) 0.0386(8) Uani 1 1 d .
N11 N 0.3855(2) 0.2253(2) 1.0604(2) 0.0550(10) Uani 1 1 d .
C87 C 0.2554(3) 0.2390(3) 1.0665(3) 0.0481(11) Uani 1 1 d .
H87 H 0.1963 0.2278 1.0625 0.058 Uiso 1 1 calc R
O1 O 1.1461(3) -0.5479(3) 0.0218(2) 0.0929(14) Uani 1 1 d .
O2 O 1.2813(3) -0.4964(3) 0.0503(2) 0.1118(17) Uani 1 1 d .
O3 O 0.79128(18) -0.65709(18) -0.49450(15) 0.0455(7) Uani 1 1 d .
O4 O 0.87104(19) -0.74928(19) -0.45999(18) 0.0575(9) Uani 1 1 d .
O5 O 1.37037(19) -0.56945(18) 0.27166(17) 0.0509(8) Uani 1 1 d .
O6 O 1.4138(2) -0.4965(2) 0.19776(16) 0.0564(8) Uani 1 1 d .
O7 O 1.62026(19) 0.04386(18) 0.44872(18) 0.0512(8) Uani 1 1 d .
O8 O 1.7559(2) 0.08352(18) 0.52175(18) 0.0543(8) Uani 1 1 d .
O9 O 1.06535(16) -0.00036(17) 0.10816(13) 0.0371(6) Uani 1 1 d .
O10 O 0.6512(2) 0.00481(18) 0.94362(18) 0.0533(8) Uani 1 1 d .
F1 F 1.29037(18) -0.33940(17) -0.26685(15) 0.0633(8) Uani 1 1 d .
F2 F 1.26548(16) -0.47216(16) -0.29495(14) 0.0535(6) Uani 1 1 d .
F3 F 1.20686(18) -0.40073(17) -0.37290(14) 0.0616(7) Uani 1 1 d .
F4 F 1.17880(18) -0.27114(14) -0.21432(14) 0.0569(7) Uani 1 1 d .
F5 F 1.11251(19) -0.29275(15) -0.32968(14) 0.0578(7) Uani 1 1 d .
F6 F 1.04349(17) -0.32993(15) -0.25653(14) 0.0530(6) Uani 1 1 d .
F7 F 1.6517(2) -0.32446(16) 0.58242(13) 0.0578(7) Uani 1 1 d .
F8 F 1.7892(2) -0.27467(17) 0.62323(13) 0.0658(8) Uani 1 1 d .
F9 F 1.7457(2) -0.40582(16) 0.58463(14) 0.0677(8) Uani 1 1 d .
F10 F 1.88274(18) -0.31020(18) 0.53860(15) 0.0674(8) Uani 1 1 d .
F11 F 1.80690(19) -0.42160(17) 0.46593(15) 0.0673(8) Uani 1 1 d .
F12 F 1.82512(17) -0.30890(17) 0.42497(15) 0.0582(7) Uani 1 1 d .
P1 P 1.09340(6) -0.00849(6) 0.18626(5) 0.0301(2) Uani 1 1 d .
P2 P 0.66107(7) 0.09742(8) 0.95360(7) 0.0443(3) Uani 1 1 d .
Cd1 Cd 1.271242(19) -0.564581(18) 0.143552(16) 0.03799(9) Uani 1 1 d .
Cd2 Cd 0.717005(17) 0.203141(18) 0.477248(15) 0.03353(8) Uani 1 1 d .

loop_
_atom_site_aniso_label
_atom_site_aniso_U_11
_atom_site_aniso_U_22
_atom_site_aniso_U_33
_atom_site_aniso_U_23
_atom_site_aniso_U_13
_atom_site_aniso_U_12
C1 0.104(5) 0.058(3) 0.033(3) 0.013(2) 0.019(3) 0.034(3)
C2 0.074(3) 0.042(2) 0.033(2) 0.0079(19) 0.019(2) 0.023(2)
C3 0.052(3) 0.056(3) 0.040(3) 0.000(2) 0.000(2) 0.009(2)
C4 0.045(3) 0.047(3) 0.041(2) -0.001(2) 0.008(2) 0.003(2)
C5 0.044(2) 0.031(2) 0.034(2) 0.0046(16) 0.0170(18) 0.0085(17)
C6 0.046(2) 0.039(2) 0.035(2) 0.0070(18) 0.0134(18) 0.0093(19)
C7 0.060(3) 0.041(2) 0.039(2) 0.0075(19) 0.019(2) 0.010(2)
C8 0.045(2) 0.034(2) 0.034(2) 0.0069(17) 0.0174(18) 0.0051(18)
C9 0.039(2) 0.038(2) 0.0249(18) 0.0070(16) 0.0127(16) 0.0033(17)
C10 0.037(2) 0.039(2) 0.037(2) 0.0027(17) 0.0154(17) 0.0128(18)
C11 0.036(2) 0.036(2) 0.042(2) 0.0027(18) 0.0198(18) 0.0102(17)
C12 0.037(2) 0.049(2) 0.0253(19) 0.0069(17) 0.0139(16) 0.0028(18)
C13 0.047(3) 0.047(3) 0.039(2) 0.019(2) 0.0034(19) 0.008(2)
C14 0.062(3) 0.038(2) 0.040(2) 0.0149(19) 0.006(2) 0.010(2)
C15 0.044(2) 0.040(2) 0.032(2) 0.0058(17) 0.0164(18) 0.0012(19)
C16 0.053(3) 0.047(3) 0.043(3) 0.006(2) 0.023(2) -0.003(2)
C17 0.062(3) 0.035(2) 0.046(3) 0.014(2) 0.020(2) 0.003(2)
C18 0.042(2) 0.040(2) 0.046(2) 0.0109(19) 0.016(2) 0.0172(19)
C19 0.045(2) 0.032(2) 0.041(2) 0.0056(17) 0.0153(19) 0.0188(18)
C20 0.049(2) 0.048(2) 0.029(2) 0.0085(18) 0.0141(18) 0.018(2)
C21 0.047(2) 0.034(2) 0.033(2) 0.0039(17) 0.0131(18) 0.0125(18)
C22 0.052(3) 0.033(2) 0.035(2) 0.0056(17) 0.0150(19) 0.0238(19)
C23 0.069(3) 0.041(2) 0.034(2) 0.0150(19) 0.019(2) 0.026(2)
C24 0.058(3) 0.033(2) 0.049(3) 0.0135(19) 0.022(2) 0.018(2)
C25 0.050(2) 0.039(2) 0.031(2) 0.0064(17) 0.0049(18) 0.0216(19)
C26 0.045(2) 0.037(2) 0.0287(19) 0.0083(16) 0.0123(17) 0.0194(18)
C27 0.037(2) 0.055(3) 0.043(2) 0.005(2) 0.0087(19) 0.019(2)
C28 0.038(2) 0.043(2) 0.044(2) 0.0051(19) 0.0132(19) 0.0069(19)
C29 0.036(2) 0.040(2) 0.033(2) 0.0096(17) 0.0158(17) 0.0119(17)
C30 0.036(2) 0.040(2) 0.040(2) 0.0135(18) 0.0161(17) 0.0182(18)
C31 0.036(2) 0.041(2) 0.035(2) 0.0072(17) 0.0122(17) 0.0102(18)
C32 0.047(2) 0.038(2) 0.047(2) 0.0125(19) 0.029(2) 0.011(2)
C33 0.072(3) 0.042(3) 0.041(3) 0.011(2) 0.009(2) 0.020(2)
C34 0.056(3) 0.049(3) 0.055(3) 0.008(2) 0.004(2) 0.038(2)
C35 0.054(3) 0.037(2) 0.037(2) 0.0041(18) 0.0235(19) 0.0168(19)
C36 0.132(5) 0.048(3) 0.064(3) 0.029(3) 0.060(3) 0.046(3)
C37 0.121(5) 0.060(3) 0.059(3) 0.028(3) 0.060(3) 0.044(3)
C38 0.033(2) 0.0292(19) 0.041(2) 0.0046(16) 0.0136(17) 0.0090(16)
C39 0.057(3) 0.034(2) 0.037(2) 0.0034(17) 0.0202(19) 0.0193(19)
C40 0.051(2) 0.041(2) 0.035(2) 0.0094(18) 0.0202(19) 0.0161(19)
C41 0.0223(18) 0.036(2) 0.032(2) 0.0028(16) 0.0091(15) 0.0038(15)
C42 0.032(2) 0.033(2) 0.035(2) 0.0012(16) 0.0147(16) 0.0093(16)
C43 0.040(2) 0.035(2) 0.032(2) 0.0058(16) 0.0183(17) 0.0059(17)
C44 0.0269(18) 0.0330(19) 0.0279(18) 0.0019(15) 0.0084(15) 0.0143(15)
C45 0.030(2) 0.042(2) 0.034(2) 0.0109(17) 0.0088(16) 0.0095(17)
C46 0.033(2) 0.041(2) 0.036(2) 0.0164(17) 0.0096(17) 0.0065(17)
C47 0.0269(18) 0.0265(18) 0.0311(19) 0.0013(15) 0.0088(15) 0.0066(15)
C48 0.0305(19) 0.036(2) 0.0249(18) 0.0086(15) 0.0065(15) 0.0107(16)
C49 0.0281(19) 0.0333(19) 0.0313(19) 0.0103(15) 0.0139(15) 0.0097(15)
C50 0.038(2) 0.034(2) 0.052(3) 0.0164(19) 0.0137(19) 0.0122(18)
C51 0.0275(19) 0.037(2) 0.038(2) 0.0110(17) 0.0103(16) 0.0133(16)
N4 0.0234(16) 0.0379(18) 0.0408(18) 0.0062(15) 0.0103(14) 0.0081(14)
C53 0.0223(18) 0.0288(19) 0.039(2) 0.0060(16) 0.0080(15) 0.0102(15)
C54 0.044(2) 0.039(2) 0.053(3) -0.002(2) 0.018(2) 0.0116(19)
C55 0.034(2) 0.049(3) 0.058(3) -0.004(2) 0.020(2) 0.0082(19)
C56 0.036(2) 0.038(2) 0.042(2) 0.0094(18) 0.0194(18) 0.0118(17)
C57 0.039(2) 0.035(2) 0.041(2) 0.0047(17) 0.0184(18) 0.0119(17)
C58 0.0282(19) 0.040(2) 0.040(2) 0.0093(18) 0.0128(17) 0.0117(16)
C59 0.038(2) 0.060(3) 0.041(2) 0.006(2) 0.0079(19) 0.016(2)
C60 0.032(2) 0.063(3) 0.052(3) 0.011(2) 0.015(2) 0.016(2)
C61 0.033(2) 0.041(2) 0.043(2) 0.0098(18) 0.0142(18) 0.0103(17)
C62 0.041(2) 0.046(2) 0.038(2) 0.0043(19) 0.0149(18) 0.0131(19)
C63 0.102(4) 0.086(4) 0.071(4) 0.041(3) 0.055(3) 0.065(4)
C64 0.111(5) 0.080(4) 0.061(3) 0.030(3) 0.053(3) 0.071(4)
C65 0.033(2) 0.042(2) 0.039(2) 0.0072(18) 0.0160(17) 0.0109(17)
C66 0.058(3) 0.050(3) 0.042(2) 0.008(2) 0.023(2) 0.025(2)
C67 0.045(2) 0.046(3) 0.054(3) 0.012(2) 0.022(2) 0.018(2)
C68 0.031(2) 0.052(3) 0.049(3) 0.013(2) 0.0191(19) 0.0128(19)
C69 0.059(3) 0.057(3) 0.043(2) 0.006(2) 0.025(2) 0.028(2)
C70 0.056(3) 0.049(3) 0.050(3) 0.013(2) 0.024(2) 0.026(2)
C71 0.041(2) 0.043(2) 0.049(2) 0.0195(19) 0.0283(19) 0.0194(19)
C72 0.047(3) 0.049(3) 0.041(2) 0.0137(19) 0.019(2) 0.027(2)
C73 0.050(3) 0.033(2) 0.044(2) 0.0068(18) 0.019(2) 0.0184(19)
C74 0.033(2) 0.044(2) 0.040(2) 0.0134(18) 0.0196(17) 0.0126(17)
C75 0.036(2) 0.040(2) 0.066(3) 0.019(2) 0.016(2) 0.0158(19)
C76 0.043(3) 0.045(3) 0.068(3) 0.024(2) 0.022(2) 0.014(2)
C77 0.047(3) 0.065(3) 0.050(3) 0.030(2) 0.019(2) 0.021(2)
C78 0.038(2) 0.034(2) 0.045(2) 0.0158(18) 0.0138(19) 0.0087(17)
C79 0.047(3) 0.046(2) 0.036(2) 0.0124(19) 0.0133(19) 0.021(2)
C80 0.047(3) 0.092(4) 0.049(3) 0.026(3) 0.032(2) 0.033(3)
C81 0.042(3) 0.083(4) 0.082(4) 0.007(3) 0.037(3) 0.012(3)
C82 0.064(4) 0.077(4) 0.064(3) -0.010(3) 0.027(3) 0.003(3)
C83 0.052(3) 0.070(3) 0.067(3) 0.020(3) 0.032(3) 0.030(3)
C84 0.054(4) 0.177(7) 0.076(4) -0.023(5) 0.028(3) 0.028(4)
C85 0.055(4) 0.229(9) 0.076(4) -0.012(5) 0.032(3) 0.050(5)
C86 0.055(3) 0.052(3) 0.060(3) 0.005(2) 0.034(2) 0.009(2)
N12 0.047(2) 0.056(2) 0.085(3) 0.005(2) 0.032(2) 0.012(2)
C88 0.044(3) 0.053(3) 0.090(4) 0.008(3) 0.033(3) 0.005(2)
N1 0.061(2) 0.0300(18) 0.045(2) 0.0098(15) 0.0218(18) 0.0167(16)
N2 0.047(2) 0.0329(17) 0.0374(18) 0.0083(14) 0.0196(15) 0.0118(15)
N3 0.0272(16) 0.0314(16) 0.0344(17) 0.0110(13) 0.0109(13) 0.0098(13)
C52 0.032(2) 0.031(2) 0.053(3) 0.0072(18) 0.0152(18) 0.0030(16)
N5 0.0374(19) 0.0431(19) 0.044(2) 0.0085(16) 0.0188(16) 0.0172(15)
N6 0.0303(17) 0.049(2) 0.044(2) 0.0067(16) 0.0175(15) 0.0112(15)
N7 0.0398(19) 0.049(2) 0.041(2) 0.0089(16) 0.0188(16) 0.0179(16)
N8 0.0362(18) 0.0434(19) 0.0414(19) 0.0104(15) 0.0168(15) 0.0176(15)
N9 0.0404(19) 0.0357(18) 0.0376(18) 0.0157(15) 0.0134(15) 0.0165(15)
N10 0.048(2) 0.0338(18) 0.0419(19) 0.0137(15) 0.0180(16) 0.0186(16)
N11 0.051(2) 0.055(2) 0.078(3) 0.018(2) 0.042(2) 0.0201(19)
C87 0.040(2) 0.046(3) 0.063(3) 0.006(2) 0.028(2) 0.004(2)
O1 0.132(4) 0.099(3) 0.051(2) 0.042(2) 0.025(2) 0.009(3)
O2 0.114(4) 0.182(5) 0.051(2) 0.058(3) 0.016(3) 0.051(4)
O3 0.0398(17) 0.0521(18) 0.0393(16) 0.0106(14) 0.0062(13) 0.0029(14)
O4 0.0424(18) 0.0428(18) 0.072(2) 0.0040(16) 0.0011(16) 0.0002(14)
O5 0.0469(18) 0.0461(18) 0.062(2) 0.0219(15) 0.0137(15) 0.0129(15)
O6 0.0442(18) 0.080(2) 0.0377(17) 0.0176(16) 0.0056(14) -0.0030(16)
O7 0.0458(18) 0.0416(17) 0.078(2) 0.0259(16) 0.0261(16) 0.0200(14)
O8 0.059(2) 0.0408(17) 0.068(2) 0.0096(16) 0.0257(17) 0.0117(15)
O9 0.0319(14) 0.0461(16) 0.0303(14) 0.0054(12) 0.0037(11) 0.0121(12)
O10 0.0479(18) 0.0466(18) 0.069(2) 0.0195(16) 0.0210(16) 0.0041(14)
F1 0.0578(17) 0.0591(17) 0.0688(18) 0.0039(14) 0.0296(14) -0.0167(14)
F2 0.0436(14) 0.0617(17) 0.0599(16) 0.0058(13) 0.0263(12) 0.0088(12)
F3 0.0682(18) 0.0741(19) 0.0489(16) 0.0174(14) 0.0328(14) -0.0035(15)
F4 0.0771(19) 0.0328(13) 0.0546(16) -0.0002(12) 0.0198(14) -0.0002(13)
F5 0.086(2) 0.0380(14) 0.0503(15) 0.0188(12) 0.0201(14) 0.0079(13)
F6 0.0593(16) 0.0442(14) 0.0624(17) 0.0112(12) 0.0249(13) 0.0192(12)
F7 0.093(2) 0.0518(16) 0.0366(14) 0.0107(12) 0.0286(14) 0.0181(15)
F8 0.095(2) 0.0563(17) 0.0337(14) 0.0068(12) 0.0013(14) 0.0176(16)
F9 0.108(2) 0.0499(16) 0.0415(15) 0.0183(12) 0.0060(15) 0.0309(16)
F10 0.0557(17) 0.0732(19) 0.0627(18) 0.0057(15) -0.0058(14) 0.0373(15)
F11 0.0756(19) 0.0585(17) 0.0655(18) 0.0037(14) 0.0079(15) 0.0443(15)
F12 0.0545(16) 0.0728(18) 0.0584(17) 0.0132(14) 0.0232(13) 0.0364(14)
P1 0.0262(5) 0.0329(5) 0.0312(5) 0.0039(4) 0.0080(4) 0.0092(4)
P2 0.0371(6) 0.0563(7) 0.0513(7) 0.0202(6) 0.0238(5) 0.0165(5)
Cd1 0.03799(17) 0.03462(16) 0.04288(18) 0.00661(13) 0.01274(13) 0.01238(13)
Cd2 0.02493(14) 0.03967(17) 0.03798(16) 0.00617(12) 0.01159(12) 0.00987(12)

loop_
_atom_type_symbol
_atom_type_description
_atom_type_scat_dispersion_real
_atom_type_scat_dispersion_imag
_atom_type_scat_source
C C 0.0033 0.0016 'International Tables Vol C Tables 4.2.6.8 and 6.1.1.4'
H H 0.0000 0.0000 'International Tables Vol C Tables 4.2.6.8 and 6.1.1.4'
N N 0.0061 0.0033 'International Tables Vol C Tables 4.2.6.8 and 6.1.1.4'
O O 0.0106 0.0060 'International Tables Vol C Tables 4.2.6.8 and 6.1.1.4'
F F 0.0171 0.0103 'International Tables Vol C Tables 4.2.6.8 and 6.1.1.4'
P P 0.1023 0.0942 'International Tables Vol C Tables 4.2.6.8 and 6.1.1.4'
Cd Cd -0.8075 1.2024 'International Tables Vol C Tables 4.2.6.8 and 6.1.1.4'

loop_
_geom_angle_atom_site_label_1
_geom_angle_atom_site_label_2
_geom_angle_atom_site_label_3
_geom_angle
_geom_angle_site_symmetry_1
_geom_angle_site_symmetry_3
O1 C1 O2 121.4(5) . .
O1 C1 C2 121.8(6) . .
O2 C1 C2 116.7(6) . .
C3 C2 C7 119.7(4) . .
C3 C2 C1 121.0(5) . .
C7 C2 C1 119.2(5) . .
C2 C3 C4 121.1(4) . .
C2 C3 H3 119.5 . .
C4 C3 H3 119.5 . .
C5 C4 C3 120.1(4) . .
C5 C4 H4 119.9 . .
C3 C4 H4 119.9 . .
C4 C5 C6 118.1(4) . .
C4 C5 C8 123.5(4) . .
C6 C5 C8 118.3(4) . .
C5 C6 C7 121.9(4) . .
C5 C6 H6 119.0 . .
C7 C6 H6 119.0 . .
C2 C7 C6 119.0(4) . .
C2 C7 H7 120.5 . .
C6 C7 H7 120.5 . .
C16 C8 C5 112.7(3) . .
C16 C8 C17 109.4(3) . .
C5 C8 C17 105.8(3) . .
C16 C8 C9 107.0(3) . .
C5 C8 C9 109.7(3) . .
C17 C8 C9 112.3(3) . .
C14 C9 C10 117.7(4) . .
C14 C9 C8 124.5(4) . .
C10 C9 C8 117.8(3) . .
C11 C10 C9 120.9(4) . .
C11 C10 H10 119.5 . .
C9 C10 H10 119.5 . .
C10 C11 C12 120.2(4) . .
C10 C11 H11 119.9 . .
C12 C11 H11 119.9 . .
C13 C12 C11 118.7(4) . .
C13 C12 C15 120.4(4) . .
C11 C12 C15 120.6(4) . .
C14 C13 C12 121.2(4) . .
C14 C13 H13 119.4 . .
C12 C13 H13 119.4 . .
C13 C14 C9 121.2(4) . .
C13 C14 H14 119.4 . .
C9 C14 H14 119.4 . .
O3 C15 O4 122.1(4) . .
O3 C15 C12 119.7(4) . .
O4 C15 C12 118.2(4) . .
O3 C15 Cd2 60.1(2) . 1_544
O4 C15 Cd2 62.0(2) . 1_544
C12 C15 Cd2 174.3(3) . 1_544
F3 C16 F2 107.2(4) . .
F3 C16 F1 106.6(3) . .
F2 C16 F1 105.8(4) . .
F3 C16 C8 112.0(4) . .
F2 C16 C8 111.7(3) . .
F1 C16 C8 113.1(4) . .
F6 C17 F4 107.1(4) . .
F6 C17 F5 107.9(4) . .
F4 C17 F5 106.5(3) . .
F6 C17 C8 111.7(3) . .
F4 C17 C8 111.4(4) . .
F5 C17 C8 111.9(4) . .
O5 C18 O6 122.3(4) . .
O5 C18 C19 120.1(4) . .
O6 C18 C19 117.5(4) . .
C24 C19 C20 119.0(4) . .
C24 C19 C18 121.7(4) . .
C20 C19 C18 119.3(4) . .
C21 C20 C19 120.3(4) . .
C21 C20 H20 119.9 . .
C19 C20 H20 119.9 . .
C20 C21 C22 121.3(4) . .
C20 C21 H21 119.4 . .
C22 C21 H21 119.4 . .
C23 C22 C21 118.1(4) . .
C23 C22 C25 124.0(4) . .
C21 C22 C25 118.0(4) . .
C22 C23 C24 120.9(4) . .
C22 C23 H23 119.6 . .
C24 C23 H23 119.6 . .
C19 C24 C23 120.4(4) . .
C19 C24 H24 119.8 . .
C23 C24 H24 119.8 . .
C33 C25 C26 106.5(3) . .
C33 C25 C34 109.3(4) . .
C26 C25 C34 111.3(4) . .
C33 C25 C22 113.3(4) . .
C26 C25 C22 109.8(3) . .
C34 C25 C22 106.7(3) . .
C31 C26 C27 117.5(4) . .
C31 C26 C25 119.6(4) . .
C27 C26 C25 122.9(3) . .
C28 C27 C26 120.9(4) . .
C28 C27 H27 119.5 . .
C26 C27 H27 119.5 . .
C27 C28 C29 121.3(4) . .
C27 C28 H28 119.3 . .
C29 C28 H28 119.3 . .
C30 C29 C28 118.1(4) . .
C30 C29 C32 121.3(3) . .
C28 C29 C32 120.6(4) . .
C31 C30 C29 121.8(4) . .
C31 C30 H30 119.1 . .
C29 C30 H30 119.1 . .
C30 C31 C26 120.3(4) . .
C30 C31 H31 119.8 . .
C26 C31 H31 119.8 . .
O7 C32 O8 122.4(4) . .
O7 C32 C29 119.7(4) . .
O8 C32 C29 118.0(4) . .
F9 C33 F8 105.6(3) . .
F9 C33 F7 106.5(4) . .
F8 C33 F7 105.1(4) . .
F9 C33 C25 113.6(4) . .
F8 C33 C25 113.5(4) . .
F7 C33 C25 111.8(4) . .
F12 C34 F10 107.6(4) . .
F12 C34 F11 106.8(4) . .
F10 C34 F11 106.1(3) . .
F12 C34 C25 112.5(3) . .
F10 C34 C25 112.8(4) . .
F11 C34 C25 110.6(4) . .
N1 C35 N2 111.5(4) . .
N1 C35 H35 124.3 . .
N2 C35 H35 124.3 . .
C37 C36 N1 111.5(4) . .
C37 C36 H36 124.3 . .
N1 C36 H36 124.3 . .
C36 C37 N2 106.5(4) . .
C36 C37 H37 126.8 . .
N2 C37 H37 126.8 . .
C43 C38 C39 120.7(3) . .
C43 C38 N2 120.3(3) . .
C39 C38 N2 118.9(3) . .
C40 C39 C38 119.7(4) . .
C40 C39 H39 120.2 . .
C38 C39 H39 120.2 . .
C39 C40 C41 120.3(4) . .
C39 C40 H40 119.8 . .
C41 C40 H40 119.8 . .
C40 C41 C42 118.8(3) . .
C40 C41 P1 117.6(3) . .
C42 C41 P1 123.5(3) . .
C43 C42 C41 121.1(3) . .
C43 C42 H42 119.5 . .
C41 C42 H42 119.5 . .
C42 C43 C38 119.3(4) . .
C42 C43 H43 120.4 . .
C38 C43 H43 120.4 . .
C49 C44 C45 119.3(3) . .
C49 C44 P1 122.9(3) . .
C45 C44 P1 117.7(3) . .
C46 C45 C44 120.7(3) . .
C46 C45 H45 119.7 . .
C44 C45 H45 119.7 . .
C45 C46 C47 119.5(4) . .
C45 C46 H46 120.2 . .
C47 C46 H46 120.2 . .
C46 C47 C48 120.9(3) . .
C46 C47 N3 120.2(3) . .
C48 C47 N3 118.9(3) . .
C47 C48 C49 119.6(3) . .
C47 C48 H48 120.2 . .
C49 C48 H48 120.2 . .
C44 C49 C48 120.1(3) . .
C44 C49 H49 120.0 . .
C48 C49 H49 120.0 . .
C52 C50 N3 106.2(3) . .
C52 C50 H50 126.9 . .
N3 C50 H50 126.9 . .
N4 C51 N3 111.5(3) . .
N4 C51 H51 124.2 . .
N3 C51 H51 124.2 . .
C51 N4 C52 105.7(3) . .
C51 N4 Cd2 120.4(2) . 1_655
C52 N4 Cd2 133.7(2) . 1_655
C54 C53 C58 119.1(3) . .
C54 C53 P1 116.3(3) . .
C58 C53 P1 124.4(3) . .
C55 C54 C53 121.3(4) . .
C55 C54 H54 119.4 . .
C53 C54 H54 119.4 . .
C54 C55 C56 118.4(4) . .
C54 C55 H55 120.8 . .
C56 C55 H55 120.8 . .
C57 C56 C55 121.7(4) . .
C57 C56 N5 119.4(4) . .
C55 C56 N5 119.0(4) . .
C56 C57 C58 119.0(4) . .
C56 C57 H57 120.5 . .
C58 C57 H57 120.5 . .
C57 C58 C53 120.5(4) . .
C57 C58 H58 119.8 . .
C53 C58 H58 119.8 . .
C60 C59 N5 106.4(4) . .
C60 C59 H59 126.8 . .
N5 C59 H59 126.8 . .
C59 C60 N6 110.2(4) . .
C59 C60 H60 124.9 . .
N6 C60 H60 124.9 . .
N6 C61 N5 111.8(4) . .
N6 C61 H61 124.1 . .
N5 C61 H61 124.1 . .
N7 C62 N8 112.5(4) . .
N7 C62 H62 123.7 . .
N8 C62 H62 123.7 . .
C64 C63 N7 110.0(4) . .
C64 C63 H63 125.0 . .
N7 C63 H63 125.0 . .
C63 C64 N8 106.2(4) . .
C63 C64 H64 126.9 . .
N8 C64 H64 126.9 . .
C70 C65 C66 119.5(4) . .
C70 C65 N8 120.3(4) . .
C66 C65 N8 120.2(4) . .
C67 C66 C65 120.2(4) . .
C67 C66 H66 119.9 . .
C65 C66 H66 119.9 . .
C66 C67 C68 121.3(4) . .
C66 C67 H67 119.4 . .
C68 C67 H67 119.4 . .
C69 C68 C67 117.9(4) . .
C69 C68 P2 123.5(3) . .
C67 C68 P2 118.5(3) . .
C70 C69 C68 121.5(4) . .
C70 C69 H69 119.2 . .
C68 C69 H69 119.2 . .
C69 C70 C65 119.5(4) . .
C69 C70 H70 120.3 . .
C65 C70 H70 120.3 . .
C72 C71 C76 118.9(4) . .
C72 C71 P2 122.2(3) . .
C76 C71 P2 118.7(3) . .
C73 C72 C71 121.2(4) . .
C73 C72 H72 119.4 . .
C71 C72 H72 119.4 . .
C72 C73 C74 118.6(4) . .
C72 C73 H73 120.7 . .
C74 C73 H73 120.7 . .
C73 C74 C75 120.9(4) . .
C73 C74 N9 118.6(4) . .
C75 C74 N9 120.4(3) . .
C76 C75 C74 119.5(4) . .
C76 C75 H75 120.2 . .
C74 C75 H75 120.2 . .
C75 C76 C71 120.9(4) . .
C75 C76 H76 119.5 . .
C71 C76 H76 119.5 . .
C79 C77 N9 107.1(4) . .
C79 C77 H77 126.4 . .
N9 C77 H77 126.4 . .
N10 C78 N9 111.6(4) . .
N10 C78 H78 124.2 . .
N9 C78 H78 124.2 . .
C77 C79 N10 109.9(4) . .
C77 C79 H79 125.1 . .
N10 C79 H79 125.1 . .
C81 C80 C85 119.3(5) . .
C81 C80 P2 125.5(4) . .
C85 C80 P2 115.2(4) . .
C80 C81 C82 120.7(5) . .
C80 C81 H81 119.6 . .
C82 C81 H81 119.6 . .
C83 C82 C81 118.7(5) . .
C83 C82 H82 120.7 . .
C81 C82 H82 120.7 . .
C82 C83 C84 121.4(5) . .
C82 C83 N11 120.6(5) . .
C84 C83 N11 117.9(5) . .
C85 C84 C83 116.9(6) . .
C85 C84 H84 121.5 . .
C83 C84 H84 121.5 . .
C84 C85 C80 122.8(6) . .
C84 C85 H85 118.6 . .
C80 C85 H85 118.6 . .
C87 C86 N11 105.8(4) . .
C87 C86 H86 127.1 . .
N11 C86 H86 127.1 . .
C88 N12 C87 105.5(4) . .
C88 N12 Cd1 128.5(3) . 1_466
C87 N12 Cd1 125.9(3) . 1_466
N12 C88 N11 111.2(4) . .
N12 C88 H88 124.4 . .
N11 C88 H88 124.4 . .
C35 N1 C36 105.2(3) . .
C35 N1 Cd1 124.5(3) . .
C36 N1 Cd1 129.6(3) . .
C35 N2 C37 105.4(3) . .
C35 N2 C38 125.7(3) . .
C37 N2 C38 128.9(4) . .
C51 N3 C50 106.5(3) . .
C51 N3 C47 124.8(3) . .
C50 N3 C47 128.7(3) . .
C50 C52 N4 110.0(3) . .
C50 C52 H52 125.0 . .
N4 C52 H52 125.0 . .
C61 N5 C59 106.5(3) . .
C61 N5 C56 127.1(3) . .
C59 N5 C56 126.3(4) . .
C61 N6 C60 105.1(3) . .
C61 N6 Cd2 125.7(3) . .
C60 N6 Cd2 129.2(3) . .
C62 N7 C63 105.0(4) . .
C62 N7 Cd2 125.0(3) . .
C63 N7 Cd2 129.9(3) . .
C62 N8 C64 106.2(4) . .
C62 N8 C65 125.5(3) . .
C64 N8 C65 128.1(3) . .
C78 N9 C77 106.7(4) . .
C78 N9 C74 126.1(3) . .
C77 N9 C74 127.2(4) . .
C78 N10 C79 104.8(3) . .
C78 N10 Cd1 126.9(3) . 1_566
C79 N10 Cd1 127.6(3) . 1_566
C88 N11 C86 107.3(4) . .
C88 N11 C83 125.6(4) . .
C86 N11 C83 126.3(4) . .
C86 C87 N12 110.1(4) . .
C86 C87 H87 124.9 . .
N12 C87 H87 124.9 . .
C1 O2 Cd1 103.9(4) . .
C15 O3 Cd2 92.9(2) . 1_544
C15 O4 Cd2 90.6(2) . 1_544
C18 O5 Cd1 85.7(3) . .
C18 O6 Cd1 97.8(3) . .
C32 O8 Cd2 102.8(3) . 1_655
O9 P1 C41 111.70(16) . .
O9 P1 C44 111.24(17) . .
C41 P1 C44 107.27(16) . .
O9 P1 C53 111.53(16) . .
C41 P1 C53 106.89(17) . .
C44 P1 C53 107.97(16) . .
O10 P2 C71 112.57(18) . .
O10 P2 C68 112.5(2) . .
C71 P2 C68 104.73(19) . .
O10 P2 C80 114.7(2) . .
C71 P2 C80 107.4(2) . .
C68 P2 C80 104.1(2) . .
N10 Cd1 O6 146.07(11) 1_544 .
N10 Cd1 O2 130.67(15) 1_544 .
O6 Cd1 O2 83.24(15) . .
N10 Cd1 N12 84.85(13) 1_544 1_644
O6 Cd1 N12 93.64(13) . 1_644
O2 Cd1 N12 95.73(18) . 1_644
N10 Cd1 N1 84.44(12) 1_544 .
O6 Cd1 N1 91.96(13) . .
O2 Cd1 N1 95.72(16) . .
N12 Cd1 N1 167.77(14) 1_644 .
N10 Cd1 O5 92.57(11) 1_544 .
O6 Cd1 O5 53.51(10) . .
O2 Cd1 O5 136.69(14) . .
N12 Cd1 O5 89.83(13) 1_644 .
N1 Cd1 O5 84.77(11) . .
N6 Cd2 N7 168.87(12) . .
N6 Cd2 N4 88.17(11) . 1_455
N7 Cd2 N4 86.63(11) . 1_455
N6 Cd2 O8 88.22(12) . 1_455
N7 Cd2 O8 88.21(12) . 1_455
N4 Cd2 O8 133.31(11) 1_455 1_455
N6 Cd2 O3 101.91(11) . 1_566
N7 Cd2 O3 88.29(11) . 1_566
N4 Cd2 O3 94.26(10) 1_455 1_566
O8 Cd2 O3 131.94(11) 1_455 1_566
N6 Cd2 O4 90.40(12) . 1_566
N7 Cd2 O4 99.26(12) . 1_566
N4 Cd2 O4 147.44(11) 1_455 1_566
O8 Cd2 O4 79.11(11) 1_455 1_566
O3 Cd2 O4 54.31(10) 1_566 1_566
N6 Cd2 C15 97.80(12) . 1_566
N7 Cd2 C15 93.31(12) . 1_566
N4 Cd2 C15 120.97(12) 1_455 1_566
O8 Cd2 C15 105.64(12) 1_455 1_566
O3 Cd2 C15 26.95(11) 1_566 1_566
O4 Cd2 C15 27.39(11) 1_566 1_566

loop_
_geom_bond_atom_site_label_1
_geom_bond_atom_site_label_2
_geom_bond_distance
_geom_bond_site_symmetry_2
C1 O1 1.180(7) .
C1 O2 1.252(7) .
C1 C2 1.507(6) .
C2 C3 1.362(7) .
C2 C7 1.389(6) .
C3 C4 1.408(6) .
C3 H3 0.9300 .
C4 C5 1.380(5) .
C4 H4 0.9300 .
C5 C6 1.387(6) .
C5 C8 1.546(5) .
C6 C7 1.396(6) .
C6 H6 0.9300 .
C7 H7 0.9300 .
C8 C16 1.536(6) .
C8 C17 1.546(6) .
C8 C9 1.550(5) .
C9 C14 1.387(6) .
C9 C10 1.392(5) .
C10 C11 1.380(5) .
C10 H10 0.9300 .
C11 C12 1.388(5) .
C11 H11 0.9300 .
C12 C13 1.375(6) .
C12 C15 1.507(5) .
C13 C14 1.363(6) .
C13 H13 0.9300 .
C14 H14 0.9300 .
C15 O3 1.236(5) .
C15 O4 1.253(5) .
C15 Cd2 2.724(4) 1_544
C16 F3 1.321(5) .
C16 F2 1.331(5) .
C16 F1 1.351(5) .
C17 F6 1.322(5) .
C17 F4 1.341(5) .
C17 F5 1.347(5) .
C18 O5 1.247(5) .
C18 O6 1.270(5) .
C18 C19 1.502(6) .
C19 C24 1.369(6) .
C19 C20 1.392(6) .
C20 C21 1.379(5) .
C20 H20 0.9300 .
C21 C22 1.386(5) .
C21 H21 0.9300 .
C22 C23 1.381(6) .
C22 C25 1.554(6) .
C23 C24 1.399(6) .
C23 H23 0.9300 .
C24 H24 0.9300 .
C25 C33 1.508(6) .
C25 C26 1.535(5) .
C25 C34 1.553(6) .
C26 C31 1.402(5) .
C26 C27 1.402(6) .
C27 C28 1.372(6) .
C27 H27 0.9300 .
C28 C29 1.381(5) .
C28 H28 0.9300 .
C29 C30 1.381(5) .
C29 C32 1.502(5) .
C30 C31 1.377(5) .
C30 H30 0.9300 .
C31 H31 0.9300 .
C32 O7 1.249(5) .
C32 O8 1.261(5) .
C33 F9 1.343(5) .
C33 F8 1.345(5) .
C33 F7 1.350(6) .
C34 F12 1.326(6) .
C34 F10 1.338(5) .
C34 F11 1.339(5) .
C35 N1 1.308(5) .
C35 N2 1.366(5) .
C35 H35 0.9300 .
C36 C37 1.323(6) .
C36 N1 1.356(6) .
C36 H36 0.9300 .
C37 N2 1.378(6) .
C37 H37 0.9300 .
C38 C43 1.387(5) .
C38 C39 1.391(6) .
C38 N2 1.427(5) .
C39 C40 1.379(5) .
C39 H39 0.9300 .
C40 C41 1.398(5) .
C40 H40 0.9300 .
C41 C42 1.403(5) .
C41 P1 1.786(4) .
C42 C43 1.371(5) .
C42 H42 0.9300 .
C43 H43 0.9300 .
C44 C49 1.391(5) .
C44 C45 1.403(5) .
C44 P1 1.798(4) .
C45 C46 1.376(5) .
C45 H45 0.9300 .
C46 C47 1.386(5) .
C46 H46 0.9300 .
C47 C48 1.386(5) .
C47 N3 1.424(4) .
C48 C49 1.392(5) .
C48 H48 0.9300 .
C49 H49 0.9300 .
C50 C52 1.348(5) .
C50 N3 1.377(5) .
C50 H50 0.9300 .
C51 N4 1.310(5) .
C51 N3 1.352(4) .
C51 H51 0.9300 .
N4 C52 1.370(5) .
N4 Cd2 2.318(3) 1_655
C53 C54 1.384(5) .
C53 C58 1.398(5) .
C53 P1 1.804(4) .
C54 C55 1.380(6) .
C54 H54 0.9300 .
C55 C56 1.395(6) .
C55 H55 0.9300 .
C56 C57 1.376(5) .
C56 N5 1.425(5) .
C57 C58 1.386(5) .
C57 H57 0.9300 .
C58 H58 0.9300 .
C59 C60 1.338(6) .
C59 N5 1.372(5) .
C59 H59 0.9300 .
C60 N6 1.376(5) .
C60 H60 0.9300 .
C61 N6 1.309(5) .
C61 N5 1.348(5) .
C61 H61 0.9300 .
C62 N7 1.305(5) .
C62 N8 1.354(5) .
C62 H62 0.9300 .
C63 C64 1.363(7) .
C63 N7 1.369(6) .
C63 H63 0.9300 .
C64 N8 1.364(5) .
C64 H64 0.9300 .
C65 C70 1.378(6) .
C65 C66 1.381(6) .
C65 N8 1.426(5) .
C66 C67 1.363(6) .
C66 H66 0.9300 .
C67 C68 1.381(6) .
C67 H67 0.9300 .
C68 C69 1.378(6) .
C68 P2 1.807(4) .
C69 C70 1.377(6) .
C69 H69 0.9300 .
C70 H70 0.9300 .
C71 C72 1.394(6) .
C71 C76 1.402(5) .
C71 P2 1.797(4) .
C72 C73 1.387(6) .
C72 H72 0.9300 .
C73 C74 1.389(5) .
C73 H73 0.9300 .
C74 C75 1.405(6) .
C74 N9 1.424(5) .
C75 C76 1.361(6) .
C75 H75 0.9300 .
C76 H76 0.9300 .
C77 C79 1.329(6) .
C77 N9 1.374(5) .
C77 H77 0.9300 .
C78 N10 1.323(5) .
C78 N9 1.345(5) .
C78 H78 0.9300 .
C79 N10 1.392(5) .
C79 H79 0.9300 .
C80 C81 1.323(7) .
C80 C85 1.372(8) .
C80 P2 1.808(4) .
C81 C82 1.414(7) .
C81 H81 0.9300 .
C82 C83 1.356(7) .
C82 H82 0.9300 .
C83 C84 1.388(8) .
C83 N11 1.428(5) .
C84 C85 1.367(7) .
C84 H84 0.9300 .
C85 H85 0.9300 .
C86 C87 1.355(6) .
C86 N11 1.387(6) .
C86 H86 0.9300 .
N12 C88 1.323(6) .
N12 C87 1.389(6) .
N12 Cd1 2.318(4) 1_466
C88 N11 1.355(6) .
C88 H88 0.9300 .
N1 Cd1 2.325(3) .
C52 H52 0.9300 .
N6 Cd2 2.277(3) .
N7 Cd2 2.291(3) .
N10 Cd1 2.282(3) 1_566
C87 H87 0.9300 .
O2 Cd1 2.302(4) .
O3 Cd2 2.365(3) 1_544
O4 Cd2 2.406(3) 1_544
O5 Cd1 2.571(3) .
O6 Cd1 2.297(3) .
O8 Cd2 2.352(3) 1_655
O9 P1 1.492(3) .
O10 P2 1.495(3) .
Cd1 N10 2.282(3) 1_544
Cd1 N12 2.318(4) 1_644
Cd2 N4 2.318(3) 1_455
Cd2 O8 2.352(3) 1_455
Cd2 O3 2.365(3) 1_566
Cd2 O4 2.406(3) 1_566
Cd2 C15 2.724(4) 1_566

loop_
_platon_squeeze_void_nr
_platon_squeeze_void_average_x
_platon_squeeze_void_average_y
_platon_squeeze_void_average_z
_platon_squeeze_void_volume
_platon_squeeze_void_count_electrons
1 -0.026 -0.026 0.474 978 280
2 0.044 0.577 0.027 13 6
3 0.441 0.985 0.429 11 5
